data_4324043
loop_
_publ_author_name
'Thomas G. Hodgkins'
'Douglas R. Powell'

_publ_contact_author
;
   Douglas R. Powell
   Department of Chemistry
   University of Wisconsin
   1101 University Ave. 
   Madison, WI  53706-1322  U.S.A.
;
_publ_contact_author_email powell@chem.wisc.edu
_publ_contact_author_fax '608 262 0381'
_publ_contact_author_phone '608 263 4694'
_publ_section_title
;
 Derivatives of the Dimethylbis(2-pyridyl)borate(1-) Ion: Synthesis and
 Structure
;
_journal_name_full 'Inorganic Chemistry'
_journal_page_first 2140
_journal_page_last 2148
_journal_paper_doi 10.1021/ic950775m
_journal_volume 35
_journal_year 1996
_chemical_formula_sum 'C12 H15 B N2'
_chemical_formula_weight 198.07
_chemical_name_systematic
; 
 ? 
;
_space_group_IT_number 11
_symmetry_cell_setting monoclinic
_symmetry_space_group_name_Hall '-P 2yb'
_symmetry_space_group_name_H-M 'P 1 21/m 1'
_atom_sites_solution_hydrogens geom
_atom_sites_solution_primary direct
_atom_sites_solution_secondary difmap
_audit_creation_method SHELXL
_cell_angle_alpha 90.00
_cell_angle_beta 99.812(15)
_cell_angle_gamma 90.00
_cell_formula_units_Z 2
_cell_length_a 8.836(2)
_cell_length_b 7.1825(5)
_cell_length_c 9.2789(11)
_cell_measurement_reflns_used 26
_cell_measurement_temperature 295(2)
_cell_measurement_theta_max 12.5
_cell_measurement_theta_min 11.5
_cell_volume 580.27(16)
_computing_structure_refinement 'SHELXL-92 (Sheldrick, 1993)'
_computing_structure_solution 'SHELXS-86 (Sheldrick, 1990)'
_diffrn_ambient_temperature 295(2)
_diffrn_measurement_device 'Siemens P4/RA'
_diffrn_measurement_method '\q-2\q scans'
_diffrn_radiation_monochromator graphite
_diffrn_radiation_source 'rotating anode'
_diffrn_radiation_type MoK\a
_diffrn_radiation_wavelength 0.71073
_diffrn_reflns_av_R_equivalents 0.0194
_diffrn_reflns_av_sigmaI/netI 0.0140
_diffrn_reflns_limit_h_max 9
_diffrn_reflns_limit_h_min -9
_diffrn_reflns_limit_k_max 7
_diffrn_reflns_limit_k_min -7
_diffrn_reflns_limit_l_max 9
_diffrn_reflns_limit_l_min -9
_diffrn_reflns_number 3026
_diffrn_reflns_theta_max 22.50
_diffrn_reflns_theta_min 2.23
_diffrn_standards_decay_% 3.25
_diffrn_standards_interval_count 100
_diffrn_standards_number 3
_exptl_absorpt_coefficient_mu 0.067
_exptl_crystal_colour colorless
_exptl_crystal_density_diffrn 1.134
_exptl_crystal_description plate
_exptl_crystal_F_000 212
_exptl_crystal_size_max 0.50
_exptl_crystal_size_mid 0.30
_exptl_crystal_size_min 0.30
_refine_diff_density_max 0.105
_refine_diff_density_min -0.128
_refine_diff_density_rms 0.026
_refine_ls_extinction_coef 0.035(9)
_refine_ls_extinction_expression Fc^*^=kFc[1+0.001xFc^2^\l^3^/sin(2\q)]^-1/4^
_refine_ls_extinction_method SHELXL
_refine_ls_goodness_of_fit_all 1.093
_refine_ls_goodness_of_fit_obs 1.132
_refine_ls_hydrogen_treatment riding
_refine_ls_matrix_type full
_refine_ls_number_parameters 93
_refine_ls_number_reflns 831
_refine_ls_number_restraints 0
_refine_ls_restrained_S_all 1.093
_refine_ls_restrained_S_obs 1.132
_refine_ls_R_factor_all 0.0442
_refine_ls_R_factor_obs 0.0380
_refine_ls_shift/esd_max 0.006
_refine_ls_shift/esd_mean 0.001
_refine_ls_structure_factor_coef Fsqd
_refine_ls_weighting_details 'w=1/[\s^2^(Fo^2^)+(0.0619P)^2^+0.0616P] where P=(Fo^2^+2Fc^2^)/3'
_refine_ls_weighting_scheme calc
_refine_ls_wR_factor_all 0.1126
_refine_ls_wR_factor_obs 0.1062
_reflns_number_observed 705
_reflns_number_total 831
_reflns_observed_criterion >2sigma(I)
_cod_data_source_file ic950775m_2.cif
_cod_data_source_block compound_IV
_cod_depositor_comments
;
The following automatic conversions were performed:

'_refine_ls_weighting_scheme' value 'calc
w=1/[\s^2^(Fo^2^)+(0.0619P)^2^+0.0616P] where P=(Fo^2^+2Fc^2^)/3' was
changed to 'calc'. New tag '_refine_ls_weighting_details' was
created. The value of the new tag was set to
'w=1/[\s^2^(Fo^2^)+(0.0619P)^2^+0.0616P] where P=(Fo^2^+2Fc^2^)/3'.

Automatic conversion script
Id: cif_fix_values 3143 2015-03-26 13:38:13Z robertas 
;
_cod_original_cell_volume 580.29(13)
_cod_database_code 4324043

loop_
_symmetry_equiv_pos_as_xyz
'x, y, z'
'-x, y+1/2, -z'
'-x, -y, -z'
'x, -y-1/2, z'

loop_
_atom_site_aniso_label
_atom_site_aniso_U_11
_atom_site_aniso_U_22
_atom_site_aniso_U_33
_atom_site_aniso_U_23
_atom_site_aniso_U_13
_atom_site_aniso_U_12
C1 0.0655(13) 0.0508(12) 0.0548(12) 0.000 0.0177(10) 0.000
N2 0.0544(11) 0.0716(13) 0.0608(11) 0.000 0.0150(9) 0.000
C3 0.0572(15) 0.098(2) 0.081(2) 0.000 0.0143(12) 0.000
C4 0.067(2) 0.096(2) 0.084(2) 0.000 -0.0042(14) 0.000
C5 0.093(2) 0.097(2) 0.0615(15) 0.000 -0.0046(14) 0.000
C6 0.079(2) 0.097(2) 0.0563(14) 0.000 0.0140(12) 0.000
C7 0.0552(12) 0.0497(12) 0.0624(13) 0.000 0.0182(10) 0.000
N8 0.0583(11) 0.0671(12) 0.0527(11) 0.000 0.0155(9) 0.000
C9 0.074(2) 0.091(2) 0.0544(14) 0.000 0.0193(12) 0.000
C10 0.086(2) 0.099(2) 0.0545(14) 0.000 0.0051(13) 0.000
C11 0.069(2) 0.109(2) 0.075(2) 0.000 -0.0038(13) 0.000
C12 0.0561(14) 0.099(2) 0.073(2) 0.000 0.0126(11) 0.000
B13 0.0588(14) 0.0583(15) 0.0574(14) 0.000 0.0216(11) 0.000
C14 0.0796(12) 0.0829(13) 0.0771(11) -0.0099(9) 0.0212(9) 0.0101(9)

loop_
_atom_site_label
_atom_site_type_symbol
_atom_site_fract_x
_atom_site_fract_y
_atom_site_fract_z
_atom_site_U_iso_or_equiv
_atom_site_thermal_displace_type
_atom_site_occupancy
_atom_site_calc_flag
_atom_site_refinement_flags
_atom_site_disorder_group
C1 C 1.0030(2) 0.2500 0.2182(2) 0.0562(6) Uani 1 d S .
N2 N 1.1089(2) 0.2500 0.1297(2) 0.0617(6) Uani 1 d S .
C3 C 1.2592(3) 0.2500 0.1853(3) 0.0784(8) Uani 1 d S .
H3A H 1.3289(3) 0.2500 0.1207(3) 0.094 Uiso 1 calc SR .
C4 C 1.3147(3) 0.2500 0.3302(3) 0.0845(8) Uani 1 d S .
H4A H 1.4199(3) 0.2500 0.3649(3) 0.101 Uiso 1 calc SR .
C5 C 1.2109(3) 0.2500 0.4240(3) 0.0859(8) Uani 1 d S .
H5A H 1.2446(3) 0.2500 0.5246(3) 0.103 Uiso 1 calc SR .
C6 C 1.0578(3) 0.2500 0.3690(2) 0.0771(7) Uani 1 d S .
H6A H 0.9877(3) 0.2500 0.4333(2) 0.093 Uiso 1 calc SR .
C7 C 0.7836(2) 0.2500 -0.0256(2) 0.0548(6) Uani 1 d S .
N8 N 0.8983(2) 0.2500 -0.1040(2) 0.0586(5) Uani 1 d S .
C9 C 0.8758(3) 0.2500 -0.2505(2) 0.0723(7) Uani 1 d S .
H9A H 0.9602(3) 0.2500 -0.2982(2) 0.087 Uiso 1 calc SR .
C10 C 0.7338(3) 0.2500 -0.3297(3) 0.0807(8) Uani 1 d S .
H10A H 0.7187(3) 0.2500 -0.4313(3) 0.097 Uiso 1 calc SR .
C11 C 0.6112(3) 0.2500 -0.2564(3) 0.0863(8) Uani 1 d S .
H11A H 0.5114(3) 0.2500 -0.3083(3) 0.104 Uiso 1 calc SR .
C12 C 0.6363(3) 0.2500 -0.1075(3) 0.0761(7) Uani 1 d S .
H12A H 0.5524(3) 0.2500 -0.0591(3) 0.091 Uiso 1 calc SR .
B13 B 0.8196(3) 0.2500 0.1529(3) 0.0568(7) Uani 1 d S .
C14 C 0.7410(2) 0.4372(3) 0.2086(2) 0.0790(6) Uani 1 d . .
H14A H 0.7838(9) 0.5455(3) 0.1702(10) 0.111 Uiso 1 calc R .
H14B H 0.7610(11) 0.4417(8) 0.3135(2) 0.111 Uiso 1 calc R .
H14C H 0.6322(2) 0.4341(8) 0.1748(10) 0.111 Uiso 1 calc R .
H1A H 1.0067(37) 0.2500 -0.0288(34) 0.125(10) Uiso 1 d S .

loop_
_atom_type_symbol
_atom_type_description
_atom_type_scat_dispersion_real
_atom_type_scat_dispersion_imag
_atom_type_scat_source
C C 0.0033 0.0016 'International Tables Vol C Tables 4.2.6.8 and 6.1.1.4'
H H 0.0000 0.0000 'International Tables Vol C Tables 4.2.6.8 and 6.1.1.4'
B B 0.0013 0.0007 'International Tables Vol C Tables 4.2.6.8 and 6.1.1.4'
N N 0.0061 0.0033 'International Tables Vol C Tables 4.2.6.8 and 6.1.1.4'

loop_
_geom_angle_atom_site_label_1
_geom_angle_atom_site_label_2
_geom_angle_atom_site_label_3
_geom_angle
_geom_angle_site_symmetry_1
_geom_angle_site_symmetry_3
_geom_angle_publ_flag
N2 C1 C6 116.9(2) . . ?
N2 C1 B13 121.5(2) . . ?
C6 C1 B13 121.6(2) . . ?
C3 N2 C1 120.7(2) . . ?
N2 C3 C4 123.5(2) . . ?
C3 C4 C5 117.7(2) . . ?
C6 C5 C4 119.5(2) . . ?
C5 C6 C1 121.8(2) . . ?
N8 C7 C12 115.2(2) . . ?
N8 C7 B13 121.0(2) . . ?
C12 C7 B13 123.8(2) . . ?
C9 N8 C7 123.6(2) . . ?
N8 C9 C10 121.2(2) . . ?
C9 C10 C11 118.1(2) . . ?
C12 C11 C10 119.8(2) . . ?
C11 C12 C7 122.0(2) . . ?
C1 B13 C7 112.8(2) . . ?
C1 B13 C14 109.31(12) . 4_565 ?
C7 B13 C14 107.50(13) . 4_565 ?
C1 B13 C14 109.31(12) . . ?
C7 B13 C14 107.50(13) . . ?
C14 B13 C14 110.4(2) 4_565 . ?

loop_
_geom_bond_atom_site_label_1
_geom_bond_atom_site_label_2
_geom_bond_distance
_geom_bond_site_symmetry_2
_geom_bond_publ_flag
C1 N2 1.346(3) . ?
C1 C6 1.400(3) . ?
C1 B13 1.631(3) . ?
N2 C3 1.340(3) . ?
C3 C4 1.350(4) . ?
C4 C5 1.368(4) . ?
C5 C6 1.363(3) . ?
C7 N8 1.344(3) . ?
C7 C12 1.391(3) . ?
C7 B13 1.632(3) . ?
N8 C9 1.340(3) . ?
C9 C10 1.342(3) . ?
C10 C11 1.373(4) . ?
C11 C12 1.361(3) . ?
B13 C14 1.637(2) 4_565 ?
B13 C14 1.637(2) . ?

loop_
_geom_torsion_atom_site_label_1
_geom_torsion_atom_site_label_2
_geom_torsion_atom_site_label_3
_geom_torsion_atom_site_label_4
_geom_torsion
_geom_torsion_site_symmetry_1
_geom_torsion_site_symmetry_2
_geom_torsion_site_symmetry_3
_geom_torsion_site_symmetry_4
_geom_torsion_publ_flag
C6 C1 N2 C3 0.0 . . . . ?
B13 C1 N2 C3 180.0 . . . . ?
C1 N2 C3 C4 0.0 . . . . ?
N2 C3 C4 C5 0.0 . . . . ?
C3 C4 C5 C6 0.0 . . . . ?
C4 C5 C6 C1 0.0 . . . . ?
N2 C1 C6 C5 0.0 . . . . ?
B13 C1 C6 C5 180.0 . . . . ?
C12 C7 N8 C9 0.0 . . . . ?
B13 C7 N8 C9 180.0 . . . . ?
C7 N8 C9 C10 0.0 . . . . ?
N8 C9 C10 C11 0.0 . . . . ?
C9 C10 C11 C12 0.0 . . . . ?
C10 C11 C12 C7 0.0 . . . . ?
N8 C7 C12 C11 0.0 . . . . ?
B13 C7 C12 C11 180.0 . . . . ?
N2 C1 B13 C7 0.0 . . . . ?
C6 C1 B13 C7 180.0 . . . . ?
N2 C1 B13 C14 119.50(12) . . . 4_565 ?
C6 C1 B13 C14 -60.50(12) . . . 4_565 ?
N2 C1 B13 C14 -119.50(12) . . . . ?
C6 C1 B13 C14 60.50(12) . . . . ?
N8 C7 B13 C1 0.0 . . . . ?
C12 C7 B13 C1 180.0 . . . . ?
N8 C7 B13 C14 -120.55(12) . . . 4_565 ?
C12 C7 B13 C14 59.45(12) . . . 4_565 ?
N8 C7 B13 C14 120.55(12) . . . . ?
C12 C7 B13 C14 -59.45(12) . . . . ?
